data_4501425
loop_
_publ_author_name
'Chen, Kai'
'Feng, Xing'
'Liang, Li-Li'
'Zhang, Yun-Qian'
'Zhu, Qian-Jiang'
'Xue, Sai-Feng'
'Tao, Zhu'

_publ_section_title
;
 Coordination and Supramolecular Self-Assemblies of Alkali and Alkaline
 Earth Metal Ions to Cucurbit[5]uril in the Presence of Nitrophenol
;
_journal_issue 12
_journal_name_full 'Crystal Growth &amp; Design'
_journal_page_first 5712
_journal_paper_doi 10.1021/cg201272e
_journal_volume 11
_journal_year 2011
_chemical_formula_moiety 'C30 H36 Ba N20 O13, 4(C6 H5 N O3), 2Cl, (H2 O)'
_chemical_formula_sum 'C54 H80 Ba Cl2 N24 O37'
_chemical_formula_weight 1865.66
_chemical_name_systematic ?
_space_group_IT_number 14
_symmetry_cell_setting monoclinic
_symmetry_space_group_name_Hall '-P 2ybc'
_symmetry_space_group_name_H-M 'P 1 21/c 1'
_atom_sites_solution_hydrogens geom
_atom_sites_solution_primary direct
_atom_sites_solution_secondary difmap
_audit_creation_method SHELXL-97
_cell_angle_alpha 90.00
_cell_angle_beta 103.305(2)
_cell_angle_gamma 90.00
_cell_formula_units_Z 4
_cell_length_a 20.4952(16)
_cell_length_b 19.6231(16)
_cell_length_c 19.3671(16)
_cell_measurement_temperature 223(2)
_cell_volume 7580.0(11)
_computing_structure_refinement 'SHELXL-97 (Sheldrick, 1997)'
_diffrn_ambient_temperature 223(2)
_diffrn_measured_fraction_theta_full 0.978
_diffrn_measured_fraction_theta_max 0.978
_diffrn_measurement_device_type 'Bruker CCD Area Detector'
_diffrn_measurement_method '\f and \w scan'
_diffrn_radiation_monochromator graphite
_diffrn_radiation_source 'fine-focus sealed tube'
_diffrn_radiation_type MoK\a
_diffrn_radiation_wavelength 0.71073
_diffrn_reflns_av_R_equivalents 0.0270
_diffrn_reflns_av_sigmaI/netI 0.0240
_diffrn_reflns_limit_h_max 25
_diffrn_reflns_limit_h_min -25
_diffrn_reflns_limit_k_max 24
_diffrn_reflns_limit_k_min -23
_diffrn_reflns_limit_l_max 23
_diffrn_reflns_limit_l_min -23
_diffrn_reflns_number 67523
_diffrn_reflns_theta_full 26.00
_diffrn_reflns_theta_max 26.00
_diffrn_reflns_theta_min 1.46
_exptl_absorpt_coefficient_mu 0.704
_exptl_absorpt_correction_T_max 0.8837
_exptl_absorpt_correction_T_min 0.8272
_exptl_absorpt_correction_type multi-scan
_exptl_absorpt_process_details 'SADABS (Bruker, 2008)'
_exptl_crystal_colour colorless
_exptl_crystal_density_diffrn 1.635
_exptl_crystal_density_method 'not measured'
_exptl_crystal_description prism
_exptl_crystal_F_000 3832
_exptl_crystal_size_max 0.28
_exptl_crystal_size_mid 0.25
_exptl_crystal_size_min 0.18
_platon_squeeze_details
;
;
_refine_diff_density_max 1.842
_refine_diff_density_min -1.211
_refine_diff_density_rms 0.111
_refine_ls_extinction_method none
_refine_ls_goodness_of_fit_ref 1.084
_refine_ls_hydrogen_treatment constr
_refine_ls_matrix_type full
_refine_ls_number_parameters 1027
_refine_ls_number_reflns 14555
_refine_ls_number_restraints 0
_refine_ls_restrained_S_all 1.084
_refine_ls_R_factor_all 0.0580
_refine_ls_R_factor_gt 0.0510
_refine_ls_shift/su_max 0.002
_refine_ls_shift/su_mean 0.000
_refine_ls_structure_factor_coef Fsqd
_refine_ls_weighting_details 'calc w=1/[\s^2^(Fo^2^)+(0.1006P)^2^+10.6643P] where P=(Fo^2^+2Fc^2^)/3'
_refine_ls_weighting_scheme calc
_refine_ls_wR_factor_gt 0.1534
_refine_ls_wR_factor_ref 0.1603
_reflns_number_gt 12403
_reflns_number_total 14555
_reflns_threshold_expression >2sigma(I)
_cod_data_source_file cg201272e_si_002.cif
_cod_data_source_block complex07
_cod_original_sg_symbol_H-M 'P 21/c'
_cod_database_code 4501425

loop_
_symmetry_equiv_pos_as_xyz
'x, y, z'
'-x, y+1/2, -z+1/2'
'-x, -y, -z'
'x, -y-1/2, z-1/2'

loop_
_atom_site_label
_atom_site_type_symbol
_atom_site_fract_x
_atom_site_fract_y
_atom_site_fract_z
_atom_site_U_iso_or_equiv
_atom_site_adp_type
_atom_site_occupancy
_atom_site_symmetry_multiplicity
_atom_site_calc_flag
_atom_site_refinement_flags
_atom_site_attached_hydrogens
O1W O 0.87618(16) 0.59701(15) 0.62674(17) 0.0492(7) Uani 1 1 d . 2
O2W O 1.18624(15) 0.18943(18) 0.99548(17) 0.0501(7) Uani 1 1 d . 2
O3W O 0.9104(2) 0.40203(17) 1.17215(17) 0.0575(9) Uani 1 1 d . 2
O4W O 0.81999(19) 0.27663(18) 0.83208(18) 0.0590(9) Uani 1 1 d . 2
O5W O 0.9303(3) 0.6359(2) 0.77751(16) 0.100(2) Uani 1 1 d . 2
O6W O 0.7563(3) 0.1191(2) 0.6102(2) 0.0844(14) Uani 1 1 d . 2
O7W O 0.2057(2) 0.1613(2) 0.6501(3) 0.0862(13) Uani 1 1 d . 2
O8W O 0.7815(3) 0.5616(3) 1.0737(3) 0.1101(19) Uani 1 1 d . 2
O9W O 0.9130(3) 0.9142(4) 0.8367(3) 0.125(2) Uani 1 1 d . 2
O10W O 0.8802(5) 0.5359(4) 1.1939(4) 0.166(3) Uani 1 1 d . 2
Ba1 Ba 0.831489(10) 0.218100(10) 0.695683(10) 0.02729(9) Uani 1 1 d . 0
Cl1 Cl 0.97066(12) -0.00689(12) 1.08004(18) 0.1317(9) Uani 1 1 d . 0
Cl2 Cl 0.90235(18) 0.76545(19) 0.8228(2) 0.0908(10) Uani 0.50 1 d P 0
Cl3 Cl 1.17647(17) 0.3321(2) 1.0075(2) 0.0938(11) Uani 0.50 1 d P 0
C1 C 0.95582(18) 0.3497(2) 0.79849(19) 0.0321(8) Uani 1 1 d . 0
C2 C 1.03044(18) 0.2646(2) 0.8687(2) 0.0354(8) Uani 1 1 d . 0
H2A H 1.0770 0.2701 0.8952 0.042 Uiso 1 1 calc R 0
H2B H 1.0312 0.2465 0.8217 0.042 Uiso 1 1 calc R 0
C3 C 0.94867(17) 0.17291(19) 0.86961(18) 0.0285(7) Uani 1 1 d . 0
C4 C 0.87949(18) 0.07908(18) 0.89734(19) 0.0304(7) Uani 1 1 d . 0
H4A H 0.8836 0.0629 0.8506 0.036 Uiso 1 1 calc R 0
H4B H 0.8937 0.0420 0.9313 0.036 Uiso 1 1 calc R 0
C5 C 0.76780(17) 0.11757(17) 0.83389(18) 0.0270(7) Uani 1 1 d . 0
C6 C 0.64906(18) 0.15138(18) 0.79494(19) 0.0286(7) Uani 1 1 d . 0
H6A H 0.6539 0.1317 0.7499 0.034 Uiso 1 1 calc R 0
H6B H 0.6095 0.1307 0.8068 0.034 Uiso 1 1 calc R 0
C7 C 0.66660(17) 0.26112(19) 0.74065(18) 0.0288(7) Uani 1 1 d . 0
C8 C 0.66362(18) 0.38044(18) 0.70022(18) 0.0299(7) Uani 1 1 d . 0
H8A H 0.6695 0.3585 0.6566 0.036 Uiso 1 1 calc R 0
H8B H 0.6238 0.4095 0.6878 0.036 Uiso 1 1 calc R 0
C9 C 0.78298(18) 0.40709(18) 0.71663(18) 0.0297(7) Uani 1 1 d . 0
C10 C 0.89750(19) 0.4538(2) 0.74733(19) 0.0340(8) Uani 1 1 d . 0
H10A H 0.9021 0.4333 0.7025 0.041 Uiso 1 1 calc R 0
H10B H 0.9144 0.5006 0.7487 0.041 Uiso 1 1 calc R 0
C11 C 0.97412(19) 0.4467(2) 0.8712(2) 0.0353(8) Uani 1 1 d . 0
H11 H 1.0034 0.4844 0.8627 0.042 Uiso 1 1 calc R 0
C12 C 1.01578(19) 0.3867(2) 0.9107(2) 0.0371(9) Uani 1 1 d . 0
H12 H 1.0644 0.3967 0.9211 0.045 Uiso 1 1 calc R 0
C13 C 1.00787(18) 0.2093(2) 0.9813(2) 0.0326(8) Uani 1 1 d . 0
H13 H 1.0554 0.1996 1.0037 0.039 Uiso 1 1 calc R 0
C14 C 0.96201(17) 0.1485(2) 0.99039(19) 0.0320(8) Uani 1 1 d . 0
H14 H 0.9883 0.1080 1.0107 0.038 Uiso 1 1 calc R 0
C15 C 0.77970(18) 0.09365(18) 0.95508(18) 0.0277(7) Uani 1 1 d . 0
H15 H 0.7804 0.0474 0.9756 0.033 Uiso 1 1 calc R 0
C16 C 0.70707(17) 0.11850(17) 0.92325(18) 0.0276(7) Uani 1 1 d . 0
H16 H 0.6738 0.0827 0.9262 0.033 Uiso 1 1 calc R 0
C17 C 0.60471(17) 0.26534(19) 0.82900(19) 0.0293(7) Uani 1 1 d . 0
H17 H 0.5576 0.2510 0.8247 0.035 Uiso 1 1 calc R 0
C18 C 0.60896(17) 0.33785(18) 0.79836(19) 0.0293(7) Uani 1 1 d . 0
H18 H 0.5642 0.3546 0.7733 0.035 Uiso 1 1 calc R 0
C19 C 0.72229(19) 0.48202(18) 0.77308(19) 0.0316(8) Uani 1 1 d . 0
H19 H 0.6917 0.5179 0.7483 0.038 Uiso 1 1 calc R 0
C20 C 0.7973(2) 0.50508(18) 0.78737(19) 0.0329(8) Uani 1 1 d . 0
H20 H 0.8017 0.5522 0.7707 0.040 Uiso 1 1 calc R 0
C21 C 0.94584(19) 0.4291(2) 0.9806(2) 0.0350(8) Uani 1 1 d . 0
C22 C 1.01579(19) 0.3309(2) 1.0306(2) 0.0371(9) Uani 1 1 d . 0
H22A H 1.0090 0.3490 1.0755 0.045 Uiso 1 1 calc R 0
H22B H 1.0641 0.3243 1.0357 0.045 Uiso 1 1 calc R 0
C23 C 0.93634(17) 0.2428(2) 1.05343(18) 0.0296(7) Uani 1 1 d . 0
C24 C 0.87013(17) 0.13920(18) 1.05871(18) 0.0286(7) Uani 1 1 d . 0
H24A H 0.8657 0.1563 1.1049 0.034 Uiso 1 1 calc R 0
H24B H 0.8827 0.0910 1.0645 0.034 Uiso 1 1 calc R 0
C25 C 0.75841(17) 0.19174(18) 1.01556(17) 0.0255(7) Uani 1 1 d . 0
C26 C 0.64170(18) 0.22074(18) 0.9569(2) 0.0294(8) Uani 1 1 d . 0
H26A H 0.6408 0.2428 1.0020 0.035 Uiso 1 1 calc R 0
H26B H 0.6013 0.1926 0.9431 0.035 Uiso 1 1 calc R 0
C27 C 0.65068(17) 0.34063(19) 0.9215(2) 0.0310(8) Uani 1 1 d . 0
C28 C 0.64864(19) 0.45120(19) 0.8596(2) 0.0336(8) Uani 1 1 d . 0
H28A H 0.6123 0.4725 0.8244 0.040 Uiso 1 1 calc R 0
H28B H 0.6474 0.4700 0.9061 0.040 Uiso 1 1 calc R 0
C29 C 0.76775(19) 0.48185(18) 0.89563(19) 0.0322(8) Uani 1 1 d . 0
C30 C 0.8842(2) 0.5208(2) 0.9056(2) 0.0373(9) Uani 1 1 d . 0
H30A H 0.9010 0.5575 0.8800 0.045 Uiso 1 1 calc R 0
H30B H 0.8791 0.5393 0.9510 0.045 Uiso 1 1 calc R 0
C31 C 0.4425(4) 0.1654(3) 0.6786(4) 0.0831(19) Uani 1 1 d . 0
H31 H 0.4607 0.1309 0.7110 0.100 Uiso 1 1 calc R 0
C32 C 0.4849(3) 0.2062(3) 0.6500(3) 0.0692(15) Uani 1 1 d . 0
H32 H 0.5316 0.2004 0.6638 0.083 Uiso 1 1 calc R 0
C33 C 0.4576(2) 0.2552(3) 0.6012(2) 0.0508(11) Uani 1 1 d . 0
C34 C 0.3899(3) 0.2644(3) 0.5813(3) 0.0560(12) Uani 1 1 d . 0
H34 H 0.3719 0.2979 0.5476 0.067 Uiso 1 1 calc R 0
C35 C 0.3477(3) 0.2247(3) 0.6105(3) 0.0583(13) Uani 1 1 d . 0
H35 H 0.3011 0.2314 0.5969 0.070 Uiso 1 1 calc R 0
C36 C 0.3740(3) 0.1748(3) 0.6600(3) 0.0652(14) Uani 1 1 d . 0
C37 C 0.5869(2) 0.5147(2) 0.5737(2) 0.0472(10) Uani 1 1 d . 0
H37 H 0.5485 0.4878 0.5571 0.057 Uiso 1 1 calc R 0
C38 C 0.6482(2) 0.4929(2) 0.5662(2) 0.0457(10) Uani 1 1 d . 0
H38 H 0.6524 0.4508 0.5446 0.055 Uiso 1 1 calc R 0
C39 C 0.7054(2) 0.5339(2) 0.5910(2) 0.0405(9) Uani 1 1 d . 0
C40 C 0.6991(2) 0.5953(2) 0.6235(2) 0.0479(10) Uani 1 1 d . 0
H40 H 0.7372 0.6224 0.6406 0.057 Uiso 1 1 calc R 0
C41 C 0.6370(3) 0.6172(2) 0.6313(3) 0.0524(11) Uani 1 1 d . 0
H41 H 0.6325 0.6590 0.6534 0.063 Uiso 1 1 calc R 0
C42 C 0.5821(2) 0.5768(2) 0.6060(3) 0.0489(11) Uani 1 1 d . 0
C43 C 0.6248(3) 0.8112(2) 0.6581(4) 0.0612(15) Uani 1 1 d . 0
C44 C 0.6446(3) 0.7971(3) 0.5961(4) 0.0726(16) Uani 1 1 d . 0
H44 H 0.6137 0.7981 0.5520 0.087 Uiso 1 1 calc R 0
C45 C 0.7101(3) 0.7818(3) 0.6006(4) 0.0701(17) Uani 1 1 d . 0
H45 H 0.7246 0.7710 0.5593 0.084 Uiso 1 1 calc R 0
C46 C 0.7554(3) 0.7819(3) 0.6653(3) 0.0617(14) Uani 1 1 d . 0
C47 C 0.7339(3) 0.7959(3) 0.7257(3) 0.0670(14) Uani 1 1 d . 0
H47 H 0.7646 0.7962 0.7700 0.080 Uiso 1 1 calc R 0
C48 C 0.6672(3) 0.8097(3) 0.7213(4) 0.0737(18) Uani 1 1 d . 0
H48 H 0.6518 0.8179 0.7627 0.088 Uiso 1 1 calc R 0
C49 C 0.7379(3) 0.9336(3) 0.8702(3) 0.0618(13) Uani 1 1 d . 0
C50 C 0.6935(3) 0.9236(3) 0.9068(4) 0.0697(15) Uani 1 1 d . 0
H50 H 0.7063 0.9066 0.9533 0.084 Uiso 1 1 calc R 0
C51 C 0.6295(3) 0.9377(3) 0.8779(3) 0.0569(12) Uani 1 1 d . 0
H51 H 0.5979 0.9295 0.9053 0.068 Uiso 1 1 calc R 0
C52 C 0.6069(2) 0.9631(2) 0.8117(3) 0.0511(11) Uani 1 1 d . 0
C53 C 0.6560(4) 0.9766(3) 0.7708(3) 0.0795(19) Uani 1 1 d . 0
H53 H 0.6442 0.9949 0.7247 0.095 Uiso 1 1 calc R 0
C54 C 0.7242(2) 0.9604(2) 0.8046(3) 0.0537(12) Uani 1 1 d . 0
H54 H 0.7588 0.9683 0.7811 0.064 Uiso 1 1 calc R 0
N1 N 0.93817(16) 0.41627(17) 0.80505(17) 0.0360(7) Uani 1 1 d . 0
N2 N 0.99833(16) 0.33053(18) 0.86036(17) 0.0355(7) Uani 1 1 d . 0
N3 N 0.99738(16) 0.21547(17) 0.90545(17) 0.0344(7) Uani 1 1 d . 0
N4 N 0.92407(15) 0.13667(16) 0.91795(16) 0.0312(6) Uani 1 1 d . 0
N5 N 0.81007(15) 0.09478(16) 0.89426(15) 0.0298(6) Uani 1 1 d . 0
N6 N 0.70776(14) 0.13396(15) 0.84981(15) 0.0279(6) Uani 1 1 d . 0
N7 N 0.63808(15) 0.22336(14) 0.78574(17) 0.0288(6) Uani 1 1 d . 0
N8 N 0.65278(15) 0.32834(15) 0.74970(16) 0.0309(6) Uani 1 1 d . 0
N9 N 0.72152(15) 0.42244(15) 0.72873(16) 0.0310(6) Uani 1 1 d . 0
N10 N 0.82728(16) 0.45578(16) 0.74842(16) 0.0331(7) Uani 1 1 d . 0
N11 N 0.93293(17) 0.46708(18) 0.91914(17) 0.0381(7) Uani 1 1 d . 0
N12 N 0.81889(17) 0.49961(17) 0.86471(16) 0.0360(7) Uani 1 1 d . 0
N13 N 0.71183(16) 0.46897(16) 0.84350(16) 0.0330(7) Uani 1 1 d . 0
N14 N 0.63647(15) 0.37833(16) 0.86029(16) 0.0315(6) Uani 1 1 d . 0
N15 N 0.64017(16) 0.27313(16) 0.90312(17) 0.0309(7) Uani 1 1 d . 0
N16 N 0.99207(16) 0.38009(18) 0.97536(16) 0.0366(7) Uani 1 1 d . 0
N17 N 0.98221(16) 0.26498(18) 1.01688(17) 0.0352(7) Uani 1 1 d . 0
N18 N 0.92327(15) 0.17593(16) 1.03775(16) 0.0311(6) Uani 1 1 d . 0
N19 N 0.80573(15) 0.14450(15) 1.00905(15) 0.0278(6) Uani 1 1 d . 0
N20 N 0.70019(14) 0.17695(15) 0.96716(15) 0.0289(6) Uani 1 1 d . 0
N21 N 0.5024(2) 0.2994(3) 0.5719(3) 0.0657(12) Uani 1 1 d . 0
N22 N 0.5157(2) 0.6008(3) 0.6132(2) 0.0636(13) Uani 1 1 d . 0
N23 N 0.5544(3) 0.8275(3) 0.6538(5) 0.103(2) Uani 1 1 d . 0
N44 N 0.5366(3) 0.9752(3) 0.7848(4) 0.092(2) Uani 1 1 d . 0
O1 O 0.93739(13) 0.31387(14) 0.74557(14) 0.0363(6) Uani 1 1 d . 0
O2 O 0.93062(13) 0.16755(14) 0.80498(13) 0.0344(6) Uani 1 1 d . 0
O3 O 0.77996(13) 0.12096(13) 0.77509(13) 0.0316(5) Uani 1 1 d . 0
O4 O 0.69743(13) 0.23853(13) 0.69911(14) 0.0321(5) Uani 1 1 d . 0
O5 O 0.79511(13) 0.35890(13) 0.68126(13) 0.0330(6) Uani 1 1 d . 0
O6 O 0.92207(14) 0.43988(15) 1.03233(13) 0.0391(6) Uani 1 1 d . 0
O7 O 0.91259(14) 0.27753(13) 1.09451(14) 0.0357(6) Uani 1 1 d . 0
O8 O 0.76614(13) 0.23896(13) 1.05775(13) 0.0311(5) Uani 1 1 d . 0
O9 O 0.66834(14) 0.36308(15) 0.98123(14) 0.0387(6) Uani 1 1 d . 0
O10 O 0.77179(15) 0.47815(15) 0.95956(14) 0.0402(6) Uani 1 1 d . 0
O11 O 0.3355(3) 0.1348(3) 0.6906(3) 0.0969(16) Uani 1 1 d . 0
H11A H 0.2954 0.1439 0.6741 0.145 Uiso 1 1 calc R 0
O12 O 0.76455(16) 0.50952(17) 0.58246(17) 0.0519(8) Uani 1 1 d . 0
H12A H 0.7947 0.5374 0.5985 0.078 Uiso 1 1 calc R 0
O13 O 0.8196(2) 0.7675(3) 0.6657(3) 0.1020(17) Uani 1 1 d . 0
H13A H 0.8425 0.7691 0.7070 0.153 Uiso 1 1 calc R 0
O14 O 0.4664(2) 0.5672(2) 0.5864(3) 0.0818(13) Uani 1 1 d . 0
O15 O 0.5133(2) 0.6536(3) 0.6451(3) 0.0889(14) Uani 1 1 d . 0
O16 O 0.5623(2) 0.2927(3) 0.5922(3) 0.0896(14) Uani 1 1 d . 0
O17 O 0.4763(2) 0.3413(3) 0.5268(3) 0.1023(17) Uani 1 1 d . 0
O18 O 0.5132(3) 0.8219(4) 0.5960(5) 0.133(3) Uani 1 1 d . 0
O19 O 0.5380(3) 0.8425(4) 0.7066(5) 0.188(5) Uani 1 1 d . 0
O20 O 0.8059(2) 0.9174(2) 0.9003(3) 0.0840(13) Uani 1 1 d . 0
H20A H 0.8292 0.9272 0.8718 0.126 Uiso 1 1 calc R 0
O21 O 0.4969(2) 0.9506(3) 0.8106(4) 0.126(3) Uani 1 1 d . 0
O22 O 0.5224(3) 1.0137(4) 0.7305(4) 0.139(3) Uani 1 1 d . 0

loop_
_atom_site_aniso_label
_atom_site_aniso_U_11
_atom_site_aniso_U_22
_atom_site_aniso_U_33
_atom_site_aniso_U_23
_atom_site_aniso_U_13
_atom_site_aniso_U_12
O1W 0.0503(18) 0.0387(15) 0.0487(18) 0.0057(13) -0.0088(14) -0.0029(13)
O2W 0.0371(16) 0.061(2) 0.0484(18) 0.0067(15) 0.0016(13) 0.0059(14)
O3W 0.090(3) 0.0490(18) 0.0395(17) -0.0014(14) 0.0270(17) -0.0058(17)
O4W 0.066(2) 0.076(2) 0.0375(18) -0.0161(15) 0.0172(16) -0.0032(17)
O5W 0.207(5) 0.071(2) 0.0198(15) -0.0045(15) 0.019(2) -0.101(3)
O6W 0.127(4) 0.053(2) 0.052(2) -0.0015(17) -0.022(2) -0.019(2)
O7W 0.088(3) 0.084(3) 0.091(3) 0.005(2) 0.029(3) -0.028(2)
O8W 0.175(6) 0.084(3) 0.068(3) -0.023(3) 0.023(3) 0.011(3)
O9W 0.140(5) 0.141(5) 0.102(4) -0.023(4) 0.046(4) -0.040(4)
O10W 0.243(9) 0.107(5) 0.127(6) -0.031(4) -0.003(5) 0.067(5)
Ba1 0.03244(14) 0.03384(14) 0.01654(13) 0.00024(7) 0.00758(9) -0.00204(8)
Cl1 0.0984(15) 0.0994(15) 0.206(3) 0.0217(16) 0.0519(17) 0.0368(12)
Cl2 0.072(2) 0.0742(19) 0.118(3) 0.0078(19) 0.0052(19) 0.0157(16)
Cl3 0.0647(18) 0.114(3) 0.107(3) -0.012(2) 0.0287(18) -0.0002(18)
C1 0.0281(17) 0.046(2) 0.0244(18) -0.0027(16) 0.0112(14) -0.0088(15)
C2 0.0253(18) 0.055(2) 0.029(2) -0.0034(17) 0.0125(15) -0.0027(16)
C3 0.0241(16) 0.0384(19) 0.0243(18) -0.0014(14) 0.0083(14) 0.0053(14)
C4 0.0353(19) 0.0338(18) 0.0240(18) -0.0018(14) 0.0108(15) 0.0043(14)
C5 0.0330(18) 0.0264(16) 0.0224(17) -0.0019(13) 0.0080(14) -0.0047(13)
C6 0.0278(17) 0.0305(17) 0.0254(17) -0.0005(14) 0.0017(13) -0.0055(14)
C7 0.0267(17) 0.0340(18) 0.0233(17) 0.0014(14) 0.0008(14) -0.0031(14)
C8 0.0318(18) 0.0332(18) 0.0221(17) 0.0023(14) 0.0010(14) -0.0010(14)
C9 0.0361(19) 0.0342(18) 0.0187(16) 0.0017(14) 0.0059(14) -0.0045(15)
C10 0.041(2) 0.0374(19) 0.0264(19) -0.0003(15) 0.0137(16) -0.0128(16)
C11 0.0350(19) 0.046(2) 0.0271(19) -0.0058(16) 0.0114(15) -0.0156(16)
C12 0.0288(18) 0.055(2) 0.0277(19) -0.0057(17) 0.0075(15) -0.0145(16)
C13 0.0236(17) 0.051(2) 0.0237(19) -0.0003(15) 0.0073(14) 0.0036(15)
C14 0.0248(17) 0.049(2) 0.0220(17) 0.0006(15) 0.0045(14) 0.0085(15)
C15 0.0332(18) 0.0285(17) 0.0232(17) 0.0004(13) 0.0102(14) -0.0013(14)
C16 0.0296(17) 0.0275(16) 0.0265(18) 0.0020(13) 0.0084(14) -0.0026(13)
C17 0.0242(17) 0.0360(18) 0.0277(19) 0.0017(15) 0.0057(14) 0.0009(14)
C18 0.0257(17) 0.0344(18) 0.0268(18) 0.0029(14) 0.0038(14) 0.0000(14)
C19 0.041(2) 0.0267(17) 0.0269(18) 0.0007(14) 0.0075(15) -0.0005(15)
C20 0.047(2) 0.0273(17) 0.0248(18) -0.0017(14) 0.0092(16) -0.0060(15)
C21 0.0341(19) 0.043(2) 0.0256(19) -0.0057(15) 0.0025(15) -0.0172(16)
C22 0.0318(19) 0.055(2) 0.0226(18) -0.0054(16) 0.0022(15) -0.0089(17)
C23 0.0253(17) 0.044(2) 0.0177(17) -0.0014(15) 0.0016(13) 0.0001(15)
C24 0.0312(18) 0.0368(18) 0.0191(16) 0.0032(14) 0.0081(14) 0.0058(14)
C25 0.0279(17) 0.0323(17) 0.0179(16) 0.0060(13) 0.0086(13) 0.0024(13)
C26 0.0253(17) 0.0382(19) 0.0267(19) 0.0041(14) 0.0100(14) 0.0023(13)
C27 0.0222(16) 0.0393(19) 0.033(2) 0.0003(15) 0.0086(14) 0.0035(14)
C28 0.0344(19) 0.0333(18) 0.035(2) -0.0015(15) 0.0112(16) 0.0051(15)
C29 0.042(2) 0.0271(17) 0.0276(19) -0.0027(14) 0.0084(16) -0.0015(15)
C30 0.046(2) 0.0352(19) 0.030(2) -0.0089(15) 0.0082(17) -0.0119(16)
C31 0.090(5) 0.074(4) 0.074(4) 0.029(3) -0.004(3) 0.015(3)
C32 0.057(3) 0.079(4) 0.061(4) 0.009(3) -0.008(3) 0.006(3)
C33 0.046(3) 0.060(3) 0.041(2) 0.000(2) -0.001(2) -0.002(2)
C34 0.054(3) 0.053(3) 0.057(3) 0.009(2) 0.004(2) 0.003(2)
C35 0.049(3) 0.058(3) 0.065(3) 0.012(2) 0.007(2) 0.002(2)
C36 0.079(4) 0.055(3) 0.060(3) 0.013(2) 0.011(3) -0.005(3)
C37 0.049(2) 0.055(3) 0.038(2) 0.0139(19) 0.0124(19) 0.005(2)
C38 0.063(3) 0.043(2) 0.033(2) 0.0074(17) 0.016(2) 0.009(2)
C39 0.048(2) 0.044(2) 0.032(2) 0.0071(17) 0.0153(18) 0.0104(18)
C40 0.053(3) 0.046(2) 0.045(3) 0.0030(19) 0.012(2) 0.008(2)
C41 0.065(3) 0.045(2) 0.052(3) 0.005(2) 0.023(2) 0.018(2)
C42 0.050(3) 0.054(3) 0.048(3) 0.017(2) 0.022(2) 0.019(2)
C43 0.045(3) 0.040(2) 0.107(5) -0.012(3) 0.038(3) -0.009(2)
C44 0.056(3) 0.085(4) 0.082(4) 0.013(3) 0.026(3) 0.002(3)
C45 0.058(3) 0.096(5) 0.068(4) 0.008(3) 0.036(3) 0.006(3)
C46 0.051(3) 0.068(3) 0.074(4) 0.002(3) 0.029(3) 0.008(2)
C47 0.074(4) 0.065(3) 0.066(4) 0.000(3) 0.025(3) 0.006(3)
C48 0.084(4) 0.064(3) 0.091(5) -0.022(3) 0.058(4) -0.020(3)
C49 0.078(4) 0.044(3) 0.059(3) -0.008(2) 0.005(3) -0.003(2)
C50 0.057(3) 0.065(3) 0.085(4) -0.017(3) 0.013(3) 0.000(3)
C51 0.059(3) 0.048(3) 0.064(3) -0.014(2) 0.013(2) -0.004(2)
C52 0.049(3) 0.039(2) 0.063(3) -0.013(2) 0.007(2) 0.0006(19)
C53 0.134(6) 0.034(2) 0.065(4) -0.012(2) 0.013(4) -0.006(3)
C54 0.047(3) 0.041(2) 0.079(4) -0.011(2) 0.027(3) -0.0050(19)
N1 0.0386(17) 0.0435(18) 0.0251(16) -0.0049(13) 0.0058(13) -0.0086(14)
N2 0.0299(16) 0.0497(19) 0.0260(16) -0.0047(14) 0.0043(13) -0.0049(14)
N3 0.0283(16) 0.052(2) 0.0240(16) -0.0021(13) 0.0087(13) -0.0028(13)
N4 0.0324(16) 0.0398(17) 0.0222(15) -0.0008(12) 0.0079(12) 0.0008(13)
N5 0.0288(15) 0.0397(16) 0.0220(15) 0.0010(12) 0.0078(12) 0.0034(12)
N6 0.0281(15) 0.0333(15) 0.0221(15) 0.0018(12) 0.0053(12) 0.0014(12)
N7 0.0282(16) 0.0311(15) 0.0272(16) 0.0026(12) 0.0064(13) 0.0005(11)
N8 0.0338(16) 0.0328(16) 0.0273(16) 0.0030(12) 0.0095(13) -0.0008(12)
N9 0.0315(15) 0.0323(15) 0.0275(16) -0.0030(12) 0.0036(12) -0.0013(12)
N10 0.0369(17) 0.0353(16) 0.0288(16) -0.0046(13) 0.0110(13) -0.0089(13)
N11 0.0425(18) 0.0473(19) 0.0264(17) -0.0049(14) 0.0121(14) -0.0073(15)
N12 0.0441(18) 0.0393(17) 0.0246(16) -0.0037(13) 0.0075(14) -0.0119(14)
N13 0.0372(17) 0.0344(16) 0.0270(16) -0.0014(12) 0.0067(13) -0.0030(13)
N14 0.0351(16) 0.0331(16) 0.0263(16) -0.0001(12) 0.0071(13) -0.0003(13)
N15 0.0300(16) 0.0364(16) 0.0261(16) 0.0028(12) 0.0059(13) 0.0011(12)
N16 0.0354(17) 0.0513(19) 0.0242(16) -0.0043(14) 0.0090(13) -0.0073(14)
N17 0.0309(16) 0.0514(19) 0.0252(16) -0.0080(14) 0.0107(13) -0.0065(14)
N18 0.0296(15) 0.0412(17) 0.0251(15) -0.0032(13) 0.0114(12) 0.0011(13)
N19 0.0292(15) 0.0325(15) 0.0220(14) -0.0006(12) 0.0062(12) 0.0043(12)
N20 0.0271(15) 0.0350(15) 0.0247(15) -0.0011(12) 0.0066(12) 0.0012(12)
N21 0.048(3) 0.099(4) 0.047(3) -0.006(2) 0.004(2) -0.015(2)
N22 0.058(3) 0.082(3) 0.058(3) 0.031(2) 0.027(2) 0.033(3)
N23 0.057(3) 0.069(3) 0.200(8) -0.042(4) 0.065(5) -0.024(3)
N44 0.061(3) 0.077(4) 0.118(5) -0.048(4) -0.022(3) 0.024(3)
O1 0.0393(15) 0.0455(15) 0.0253(13) -0.0051(11) 0.0099(11) -0.0041(12)
O2 0.0339(13) 0.0490(15) 0.0210(13) -0.0013(11) 0.0075(10) -0.0001(11)
O3 0.0359(13) 0.0378(13) 0.0227(13) 0.0011(10) 0.0101(10) -0.0021(11)
O4 0.0342(13) 0.0345(13) 0.0295(14) 0.0001(11) 0.0109(11) 0.0002(11)
O5 0.0409(15) 0.0335(13) 0.0268(13) -0.0043(10) 0.0125(11) -0.0072(11)
O6 0.0473(16) 0.0492(16) 0.0231(13) -0.0047(11) 0.0127(12) -0.0070(13)
O7 0.0399(15) 0.0434(15) 0.0276(14) -0.0078(11) 0.0154(12) -0.0027(11)
O8 0.0365(14) 0.0344(13) 0.0218(12) -0.0025(10) 0.0055(10) 0.0050(11)
O9 0.0434(15) 0.0459(15) 0.0259(14) -0.0019(11) 0.0063(12) 0.0010(12)
O10 0.0504(17) 0.0447(15) 0.0269(14) -0.0041(11) 0.0114(12) -0.0068(13)
O11 0.111(4) 0.082(3) 0.096(4) 0.036(3) 0.020(3) -0.018(3)
O12 0.0511(18) 0.0583(19) 0.0498(19) -0.0014(15) 0.0188(15) 0.0142(15)
O13 0.053(2) 0.160(5) 0.100(4) 0.005(3) 0.031(2) 0.036(3)
O14 0.049(2) 0.086(3) 0.117(4) 0.041(3) 0.034(2) 0.015(2)
O15 0.077(3) 0.111(4) 0.084(3) -0.004(3) 0.029(2) 0.050(3)
O16 0.049(2) 0.128(4) 0.087(3) -0.014(3) 0.004(2) -0.021(2)
O17 0.079(3) 0.138(5) 0.089(3) 0.054(3) 0.017(3) -0.015(3)
O18 0.050(3) 0.133(5) 0.219(8) 0.045(5) 0.042(4) 0.003(3)
O19 0.072(3) 0.219(8) 0.305(10) -0.190(8) 0.108(5) -0.061(4)
O20 0.058(2) 0.091(3) 0.104(3) 0.005(3) 0.019(2) 0.007(2)
O21 0.043(2) 0.169(6) 0.171(6) -0.119(5) 0.031(3) -0.026(3)
O22 0.111(5) 0.113(5) 0.159(6) 0.017(4) -0.039(4) 0.033(4)

loop_
_atom_type_symbol
_atom_type_description
_atom_type_scat_dispersion_real
_atom_type_scat_dispersion_imag
_atom_type_scat_source
C C 0.0033 0.0016 'International Tables Vol C Tables 4.2.6.8 and 6.1.1.4'
H H 0.0000 0.0000 'International Tables Vol C Tables 4.2.6.8 and 6.1.1.4'
N N 0.0061 0.0033 'International Tables Vol C Tables 4.2.6.8 and 6.1.1.4'
O O 0.0106 0.0060 'International Tables Vol C Tables 4.2.6.8 and 6.1.1.4'
Ba Ba -0.3244 2.2819 'International Tables Vol C Tables 4.2.6.8 and 6.1.1.4'
Cl Cl 0.1484 0.1585 'International Tables Vol C Tables 4.2.6.8 and 6.1.1.4'

loop_
_geom_angle_atom_site_label_1
_geom_angle_atom_site_label_2
_geom_angle_atom_site_label_3
_geom_angle
_geom_angle_site_symmetry_1
_geom_angle_site_symmetry_3
O2 Ba1 O6W 114.55(10) . .
O2 Ba1 O4 126.03(7) . .
O6W Ba1 O4 72.58(13) . .
O2 Ba1 O3 68.81(8) . .
O6W Ba1 O3 67.92(11) . .
O4 Ba1 O3 65.65(7) . .
O2 Ba1 O8 159.57(7) . 4_565
O6W Ba1 O8 64.41(10) . 4_565
O4 Ba1 O8 74.03(7) . 4_565
O3 Ba1 O8 124.37(7) . 4_565
O2 Ba1 O7 95.47(8) . 4_565
O6W Ba1 O7 86.71(12) . 4_565
O4 Ba1 O7 138.19(8) . 4_565
O3 Ba1 O7 138.68(7) . 4_565
O8 Ba1 O7 64.25(8) 4_565 4_565
O2 Ba1 O5 123.49(8) . .
O6W Ba1 O5 121.42(10) . .
O4 Ba1 O5 68.14(7) . .
O3 Ba1 O5 126.01(7) . .
O8 Ba1 O5 64.11(7) 4_565 .
O7 Ba1 O5 94.82(7) 4_565 .
O2 Ba1 O1 67.06(8) . .
O6W Ba1 O1 158.90(12) . .
O4 Ba1 O1 124.81(8) . .
O3 Ba1 O1 127.78(7) . .
O8 Ba1 O1 106.29(7) 4_565 .
O7 Ba1 O1 72.27(8) 4_565 .
O5 Ba1 O1 63.86(8) . .
O2 Ba1 O4W 69.40(9) . .
O6W Ba1 O4W 131.35(13) . .
O4 Ba1 O4W 68.88(9) . .
O3 Ba1 O4W 69.79(9) . .
O8 Ba1 O4W 127.89(9) 4_565 .
O7 Ba1 O4W 141.90(9) 4_565 .
O5 Ba1 O4W 68.72(9) . .
O1 Ba1 O4W 69.63(9) . .
O2 Ba1 O3W 59.91(9) . 4_565
O6W Ba1 O3W 66.31(13) . 4_565
O4 Ba1 O3W 134.04(9) . 4_565
O3 Ba1 O3W 80.26(8) . 4_565
O8 Ba1 O3W 104.44(8) 4_565 4_565
O7 Ba1 O3W 59.37(8) 4_565 4_565
O5 Ba1 O3W 153.67(8) . 4_565
O1 Ba1 O3W 100.15(9) . 4_565
O4W Ba1 O3W 127.64(10) . 4_565
O1 C1 N2 125.9(4) . .
O1 C1 N1 125.9(4) . .
N2 C1 N1 108.1(3) . .
N2 C2 N3 113.4(3) . .
N2 C2 H2A 108.9 . .
N3 C2 H2A 108.9 . .
N2 C2 H2B 108.9 . .
N3 C2 H2B 108.9 . .
H2A C2 H2B 107.7 . .
O2 C3 N4 125.8(3) . .
O2 C3 N3 125.9(3) . .
N4 C3 N3 108.3(3) . .
N5 C4 N4 113.4(3) . .
N5 C4 H4A 108.9 . .
N4 C4 H4A 108.9 . .
N5 C4 H4B 108.9 . .
N4 C4 H4B 108.9 . .
H4A C4 H4B 107.7 . .
O3 C5 N5 126.3(3) . .
O3 C5 N6 125.6(3) . .
N5 C5 N6 108.1(3) . .
N7 C6 N6 113.8(3) . .
N7 C6 H6A 108.8 . .
N6 C6 H6A 108.8 . .
N7 C6 H6B 108.8 . .
N6 C6 H6B 108.8 . .
H6A C6 H6B 107.7 . .
O4 C7 N8 126.2(3) . .
O4 C7 N7 125.9(3) . .
N8 C7 N7 107.9(3) . .
N9 C8 N8 112.7(3) . .
N9 C8 H8A 109.1 . .
N8 C8 H8A 109.1 . .
N9 C8 H8B 109.1 . .
N8 C8 H8B 109.1 . .
H8A C8 H8B 107.8 . .
O5 C9 N10 126.4(3) . .
O5 C9 N9 125.4(3) . .
N10 C9 N9 108.2(3) . .
N1 C10 N10 113.8(3) . .
N1 C10 H10A 108.8 . .
N10 C10 H10A 108.8 . .
N1 C10 H10B 108.8 . .
N10 C10 H10B 108.8 . .
H10A C10 H10B 107.7 . .
N11 C11 N1 115.3(3) . .
N11 C11 C12 103.2(3) . .
N1 C11 C12 103.6(3) . .
N11 C11 H11 111.4 . .
N1 C11 H11 111.4 . .
C12 C11 H11 111.4 . .
N16 C12 N2 115.4(3) . .
N16 C12 C11 103.9(3) . .
N2 C12 C11 102.7(3) . .
N16 C12 H12 111.4 . .
N2 C12 H12 111.4 . .
C11 C12 H12 111.4 . .
N3 C13 N17 115.8(3) . .
N3 C13 C14 103.2(3) . .
N17 C13 C14 103.2(3) . .
N3 C13 H13 111.3 . .
N17 C13 H13 111.3 . .
C14 C13 H13 111.3 . .
N18 C14 N4 114.8(3) . .
N18 C14 C13 102.8(3) . .
N4 C14 C13 102.5(3) . .
N18 C14 H14 112.0 . .
N4 C14 H14 112.0 . .
C13 C14 H14 112.0 . .
N5 C15 N19 114.7(3) . .
N5 C15 C16 102.9(3) . .
N19 C15 C16 103.3(3) . .
N5 C15 H15 111.8 . .
N19 C15 H15 111.8 . .
C16 C15 H15 111.8 . .
N20 C16 N6 115.5(3) . .
N20 C16 C15 103.2(3) . .
N6 C16 C15 103.2(3) . .
N20 C16 H16 111.4 . .
N6 C16 H16 111.4 . .
C15 C16 H16 111.4 . .
N7 C17 N15 115.6(3) . .
N7 C17 C18 102.9(3) . .
N15 C17 C18 102.8(3) . .
N7 C17 H17 111.6 . .
N15 C17 H17 111.6 . .
C18 C17 H17 111.6 . .
N14 C18 N8 115.3(3) . .
N14 C18 C17 103.5(3) . .
N8 C18 C17 103.1(3) . .
N14 C18 H18 111.4 . .
N8 C18 H18 111.4 . .
C17 C18 H18 111.4 . .
N9 C19 N13 115.5(3) . .
N9 C19 C20 102.4(3) . .
N13 C19 C20 103.7(3) . .
N9 C19 H19 111.5 . .
N13 C19 H19 111.5 . .
C20 C19 H19 111.5 . .
N10 C20 N12 114.8(3) . .
N10 C20 C19 103.4(3) . .
N12 C20 C19 102.3(3) . .
N10 C20 H20 111.9 . .
N12 C20 H20 111.9 . .
C19 C20 H20 111.9 . .
O6 C21 N16 126.3(4) . .
O6 C21 N11 125.3(4) . .
N16 C21 N11 108.3(3) . .
N16 C22 N17 113.2(3) . .
N16 C22 H22A 108.9 . .
N17 C22 H22A 108.9 . .
N16 C22 H22B 108.9 . .
N17 C22 H22B 108.9 . .
H22A C22 H22B 107.7 . .
O7 C23 N18 126.3(3) . .
O7 C23 N17 125.3(4) . .
N18 C23 N17 108.3(3) . .
N18 C24 N19 114.2(3) . .
N18 C24 H24A 108.7 . .
N19 C24 H24A 108.7 . .
N18 C24 H24B 108.7 . .
N19 C24 H24B 108.7 . .
H24A C24 H24B 107.6 . .
O8 C25 N20 125.3(3) . .
O8 C25 N19 126.2(3) . .
N20 C25 N19 108.5(3) . .
N20 C26 N15 113.4(3) . .
N20 C26 H26A 108.9 . .
N15 C26 H26A 108.9 . .
N20 C26 H26B 108.9 . .
N15 C26 H26B 108.9 . .
H26A C26 H26B 107.7 . .
O9 C27 N14 125.9(4) . .
O9 C27 N15 126.2(4) . .
N14 C27 N15 107.9(3) . .
N13 C28 N14 113.9(3) . .
N13 C28 H28A 108.8 . .
N14 C28 H28A 108.8 . .
N13 C28 H28B 108.8 . .
N14 C28 H28B 108.8 . .
H28A C28 H28B 107.7 . .
O10 C29 N13 125.9(4) . .
O10 C29 N12 125.3(4) . .
N13 C29 N12 108.7(3) . .
N11 C30 N12 114.0(3) . .
N11 C30 H30A 108.8 . .
N12 C30 H30A 108.8 . .
N11 C30 H30B 108.8 . .
N12 C30 H30B 108.8 . .
H30A C30 H30B 107.7 . .
C36 C31 C32 120.7(5) . .
C36 C31 H31 119.6 . .
C32 C31 H31 119.6 . .
C33 C32 C31 119.1(5) . .
C33 C32 H32 120.4 . .
C31 C32 H32 120.4 . .
C34 C33 C32 120.8(5) . .
C34 C33 N21 120.0(5) . .
C32 C33 N21 119.2(5) . .
C33 C34 C35 120.3(5) . .
C33 C34 H34 119.9 . .
C35 C34 H34 119.9 . .
C34 C35 C36 120.1(5) . .
C34 C35 H35 120.0 . .
C36 C35 H35 120.0 . .
O11 C36 C31 118.2(5) . .
O11 C36 C35 122.8(6) . .
C31 C36 C35 119.0(5) . .
C38 C37 C42 119.1(5) . .
C38 C37 H37 120.5 . .
C42 C37 H37 120.5 . .
C37 C38 C39 119.9(4) . .
C37 C38 H38 120.1 . .
C39 C38 H38 120.1 . .
O12 C39 C40 123.2(4) . .
O12 C39 C38 117.1(4) . .
C40 C39 C38 119.7(4) . .
C39 C40 C41 120.4(5) . .
C39 C40 H40 119.8 . .
C41 C40 H40 119.8 . .
C42 C41 C40 118.8(4) . .
C42 C41 H41 120.6 . .
C40 C41 H41 120.6 . .
C41 C42 C37 122.2(4) . .
C41 C42 N22 118.7(5) . .
C37 C42 N22 119.1(5) . .
C48 C43 C44 122.3(5) . .
C48 C43 N23 119.0(6) . .
C44 C43 N23 118.6(7) . .
C45 C44 C43 118.2(6) . .
C45 C44 H44 120.9 . .
C43 C44 H44 120.9 . .
C44 C45 C46 120.4(6) . .
C44 C45 H45 119.8 . .
C46 C45 H45 119.8 . .
O13 C46 C47 123.0(6) . .
O13 C46 C45 117.2(5) . .
C47 C46 C45 119.8(5) . .
C46 C47 C48 119.7(6) . .
C46 C47 H47 120.1 . .
C48 C47 H47 120.1 . .
C43 C48 C47 119.4(5) . .
C43 C48 H48 120.3 . .
C47 C48 H48 120.3 . .
C50 C49 C54 123.9(6) . .
C50 C49 O20 119.4(6) . .
C54 C49 O20 116.7(5) . .
C49 C50 C51 119.3(7) . .
C49 C50 H50 120.3 . .
C51 C50 H50 120.3 . .
C50 C51 C52 124.2(6) . .
C50 C51 H51 117.9 . .
C52 C51 H51 117.9 . .
C51 C52 N44 120.0(6) . .
C51 C52 C53 117.3(5) . .
N44 C52 C53 122.6(6) . .
C54 C53 C52 115.9(5) . .
C54 C53 H53 122.1 . .
C52 C53 H53 122.1 . .
C49 C54 C53 119.3(5) . .
C49 C54 H54 120.3 . .
C53 C54 H54 120.3 . .
C1 N1 C10 122.4(3) . .
C1 N1 C11 112.5(3) . .
C10 N1 C11 124.2(3) . .
C1 N2 C2 121.9(3) . .
C1 N2 C12 112.8(3) . .
C2 N2 C12 124.5(3) . .
C3 N3 C13 112.8(3) . .
C3 N3 C2 121.7(3) . .
C13 N3 C2 125.3(3) . .
C3 N4 C4 121.8(3) . .
C3 N4 C14 112.2(3) . .
C4 N4 C14 123.5(3) . .
C5 N5 C4 122.2(3) . .
C5 N5 C15 113.2(3) . .
C4 N5 C15 124.4(3) . .
C5 N6 C6 121.7(3) . .
C5 N6 C16 112.4(3) . .
C6 N6 C16 124.8(3) . .
C7 N7 C6 122.2(3) . .
C7 N7 C17 112.7(3) . .
C6 N7 C17 124.6(3) . .
C7 N8 C8 121.7(3) . .
C7 N8 C18 112.5(3) . .
C8 N8 C18 123.2(3) . .
C9 N9 C8 121.1(3) . .
C9 N9 C19 113.2(3) . .
C8 N9 C19 125.6(3) . .
C9 N10 C10 122.5(3) . .
C9 N10 C20 112.6(3) . .
C10 N10 C20 124.7(3) . .
C21 N11 C30 122.9(3) . .
C21 N11 C11 112.3(3) . .
C30 N11 C11 124.8(3) . .
C29 N12 C30 122.6(3) . .
C29 N12 C20 112.6(3) . .
C30 N12 C20 124.1(3) . .
C29 N13 C28 121.8(3) . .
C29 N13 C19 112.4(3) . .
C28 N13 C19 125.4(3) . .
C27 N14 C18 112.8(3) . .
C27 N14 C28 122.5(3) . .
C18 N14 C28 124.8(3) . .
C27 N15 C26 121.2(3) . .
C27 N15 C17 111.6(3) . .
C26 N15 C17 123.5(3) . .
C21 N16 C22 122.5(3) . .
C21 N16 C12 112.1(3) . .
C22 N16 C12 125.4(3) . .
C23 N17 C13 111.8(3) . .
C23 N17 C22 122.5(3) . .
C13 N17 C22 123.0(3) . .
C23 N18 C24 122.9(3) . .
C23 N18 C14 113.0(3) . .
C24 N18 C14 123.6(3) . .
C25 N19 C24 123.0(3) . .
C25 N19 C15 112.4(3) . .
C24 N19 C15 123.8(3) . .
C25 N20 C26 122.1(3) . .
C25 N20 C16 112.4(3) . .
C26 N20 C16 125.1(3) . .
O16 N21 O17 123.3(5) . .
O16 N21 C33 119.3(5) . .
O17 N21 C33 117.4(4) . .
O15 N22 O14 123.5(5) . .
O15 N22 C42 117.8(5) . .
O14 N22 C42 118.7(5) . .
O19 N23 O18 122.0(7) . .
O19 N23 C43 118.6(9) . .
O18 N23 C43 119.3(7) . .
O21 N44 O22 123.7(7) . .
O21 N44 C52 121.5(8) . .
O22 N44 C52 114.8(8) . .
C1 O1 Ba1 136.1(2) . .
C3 O2 Ba1 138.5(2) . .
C5 O3 Ba1 137.0(2) . .
C7 O4 Ba1 137.1(2) . .
C9 O5 Ba1 140.6(2) . .
C23 O7 Ba1 147.4(2) . 4_566
C25 O8 Ba1 144.9(2) . 4_566
C36 O11 H11A 109.5 . .
C39 O12 H12A 109.5 . .
C46 O13 H13A 109.5 . .
C49 O20 H20A 109.5 . .

loop_
_geom_bond_atom_site_label_1
_geom_bond_atom_site_label_2
_geom_bond_distance
_geom_bond_site_symmetry_2
O3W Ba1 2.953(3) 4_566
O4W Ba1 2.939(3) .
O6W Ba1 2.778(4) .
Ba1 O2 2.759(3) .
Ba1 O4 2.792(3) .
Ba1 O3 2.804(2) .
Ba1 O8 2.827(2) 4_565
Ba1 O7 2.848(3) 4_565
Ba1 O5 2.859(3) .
Ba1 O1 2.866(3) .
Ba1 O3W 2.953(3) 4_565
C1 O1 1.229(4) .
C1 N2 1.362(5) .
C1 N1 1.369(5) .
C2 N2 1.444(5) .
C2 N3 1.455(5) .
C2 H2A 0.9800 .
C2 H2B 0.9800 .
C3 O2 1.225(4) .
C3 N4 1.361(5) .
C3 N3 1.363(5) .
C4 N5 1.444(4) .
C4 N4 1.450(5) .
C4 H4A 0.9800 .
C4 H4B 0.9800 .
C5 O3 1.222(4) .
C5 N5 1.360(5) .
C5 N6 1.374(4) .
C6 N7 1.435(5) .
C6 N6 1.451(4) .
C6 H6A 0.9800 .
C6 H6B 0.9800 .
C7 O4 1.215(4) .
C7 N8 1.369(5) .
C7 N7 1.374(5) .
C8 N9 1.446(5) .
C8 N8 1.453(4) .
C8 H8A 0.9800 .
C8 H8B 0.9800 .
C9 O5 1.226(4) .
C9 N10 1.364(5) .
C9 N9 1.367(5) .
C10 N1 1.435(5) .
C10 N10 1.445(5) .
C10 H10A 0.9800 .
C10 H10B 0.9800 .
C11 N11 1.448(5) .
C11 N1 1.451(5) .
C11 C12 1.548(6) .
C11 H11 0.9900 .
C12 N16 1.449(5) .
C12 N2 1.461(5) .
C12 H12 0.9900 .
C13 N3 1.440(5) .
C13 N17 1.454(5) .
C13 C14 1.553(6) .
C13 H13 0.9900 .
C14 N18 1.448(4) .
C14 N4 1.458(5) .
C14 H14 0.9900 .
C15 N5 1.454(4) .
C15 N19 1.455(5) .
C15 C16 1.553(5) .
C15 H15 0.9900 .
C16 N20 1.454(4) .
C16 N6 1.457(4) .
C16 H16 0.9900 .
C17 N7 1.453(5) .
C17 N15 1.460(5) .
C17 C18 1.552(5) .
C17 H17 0.9900 .
C18 N14 1.441(5) .
C18 N8 1.456(4) .
C18 H18 0.9900 .
C19 N9 1.449(5) .
C19 N13 1.451(5) .
C19 C20 1.565(5) .
C19 H19 0.9900 .
C20 N10 1.448(5) .
C20 N12 1.465(5) .
C20 H20 0.9900 .
C21 O6 1.229(5) .
C21 N16 1.370(5) .
C21 N11 1.378(5) .
C22 N16 1.439(5) .
C22 N17 1.461(5) .
C22 H22A 0.9800 .
C22 H22B 0.9800 .
C23 O7 1.230(4) .
C23 N18 1.360(5) .
C23 N17 1.371(5) .
C24 N18 1.440(5) .
C24 N19 1.447(5) .
C24 H24A 0.9800 .
C24 H24B 0.9800 .
C25 O8 1.221(4) .
C25 N20 1.368(5) .
C25 N19 1.368(4) .
C26 N20 1.451(4) .
C26 N15 1.459(5) .
C26 H26A 0.9800 .
C26 H26B 0.9800 .
C27 O9 1.213(5) .
C27 N14 1.370(5) .
C27 N15 1.376(5) .
C28 N13 1.443(5) .
C28 N14 1.452(5) .
C28 H28A 0.9800 .
C28 H28B 0.9800 .
C29 O10 1.224(5) .
C29 N13 1.365(5) .
C29 N12 1.367(5) .
C30 N11 1.434(5) .
C30 N12 1.450(5) .
C30 H30A 0.9800 .
C30 H30B 0.9800 .
C31 C36 1.380(9) .
C31 C32 1.387(9) .
C31 H31 0.9400 .
C32 C33 1.373(8) .
C32 H32 0.9400 .
C33 C34 1.365(7) .
C33 N21 1.468(7) .
C34 C35 1.378(7) .
C34 H34 0.9400 .
C35 C36 1.390(7) .
C35 H35 0.9400 .
C36 O11 1.344(7) .
C37 C38 1.367(6) .
C37 C42 1.385(7) .
C37 H37 0.9400 .
C38 C39 1.411(7) .
C38 H38 0.9400 .
C39 O12 1.349(5) .
C39 C40 1.378(6) .
C40 C41 1.385(6) .
C40 H40 0.9400 .
C41 C42 1.370(7) .
C41 H41 0.9400 .
C42 N22 1.476(6) .
C43 C48 1.329(9) .
C43 C44 1.381(9) .
C43 N23 1.461(7) .
C44 C45 1.359(8) .
C44 H44 0.9400 .
C45 C46 1.377(9) .
C45 H45 0.9400 .
C46 O13 1.345(6) .
C46 C47 1.367(8) .
C47 C48 1.378(9) .
C47 H47 0.9400 .
C48 H48 0.9400 .
C49 C50 1.291(8) .
C49 C54 1.342(8) .
C49 O20 1.418(7) .
C50 C51 1.332(8) .
C50 H50 0.9400 .
C51 C52 1.354(7) .
C51 H51 0.9400 .
C52 N44 1.435(7) .
C52 C53 1.442(9) .
C53 C54 1.435(9) .
C53 H53 0.9400 .
C54 H54 0.9400 .
N21 O16 1.207(6) .
N21 O17 1.229(7) .
N22 O15 1.212(7) .
N22 O14 1.218(7) .
N23 O19 1.186(10) .
N23 O18 1.242(10) .
N44 O21 1.156(9) .
N44 O22 1.272(9) .
O7 Ba1 2.848(3) 4_566
O8 Ba1 2.827(2) 4_566
O11 H11A 0.8300 .
O12 H12A 0.8300 .
O13 H13A 0.8300 .
O20 H20A 0.8300 .

loop_
_platon_squeeze_void_nr
_platon_squeeze_void_average_x
_platon_squeeze_void_average_y
_platon_squeeze_void_average_z
_platon_squeeze_void_volume
_platon_squeeze_void_count_electrons
_platon_squeeze_void_content
1 0.500 0.500 0.000 224 72 ' '
2 0.184 0.663 0.029 13 9 ' '
3 0.500 1.000 0.500 225 72 ' '
4 0.816 0.163 0.470 13 9 ' '
5 0.184 0.837 0.529 13 9 ' '
6 0.816 0.337 0.970 13 9 ' '
